data_7227604
loop_
_publ_author_name
'Zhao, Hong-Wu'
'Pang, Hai-Liang'
'Zhao, Yu-Di'
'Liu, Yue-Yang'
'Zhao, Li-Jiao'
'Chen, Xiao-Qin'
'Song, Xiu-Qing'
'Feng, Ning-Ning'
'Du, Juan'

_publ_section_title
;
 Construction of 2,3,4,5-tetrahydro-1,2,4-triazines via [4 + 2]
 cycloaddition of \a-halogeno hydrazones to imines
;
_journal_issue 15
_journal_name_full 'RSC Adv.'
_journal_page_first 9264
_journal_paper_doi 10.1039/C6RA27767E
_journal_volume 7
_journal_year 2017
_chemical_formula_sum 'C24 H23 N3 O'
_chemical_formula_weight 369.45
_chemical_name_systematic
; 
 ? 
;
_space_group_IT_number 61
_symmetry_cell_setting orthorhombic
_symmetry_space_group_name_Hall '-P 2ac 2ab'
_symmetry_space_group_name_H-M 'P b c a'
_atom_sites_solution_hydrogens geom
_atom_sites_solution_primary direct
_atom_sites_solution_secondary difmap
_audit_creation_method SHELXL-97
_audit_update_record
;
2016-10-07 deposited with the CCDC.
2017-01-25 downloaded from the CCDC.
;
_cell_angle_alpha 90.00
_cell_angle_beta 90.00
_cell_angle_gamma 90.00
_cell_formula_units_Z 8
_cell_length_a 13.3996(18)
_cell_length_b 12.191(2)
_cell_length_c 22.958(3)
_cell_measurement_reflns_used 10997
_cell_measurement_temperature 113(2)
_cell_measurement_theta_max 27.5
_cell_measurement_theta_min 3.0
_cell_volume 3750.3(9)
_computing_cell_refinement 'CrystalClear-SM Expert 2.1 b42'
_computing_data_collection 'CrystalClear-SM Expert 2.1 b42 (Rigaku, 2015)'
_computing_data_reduction 'CrystalClear-SM Expert 2.1 b42'
_computing_molecular_graphics 'CrystalStructure 4.1'
_computing_publication_material 'CrystalStructure 4.1 (Rigaku, 2014)'
_computing_structure_refinement 'SHELXL-97 (Sheldrick, 1997)'
_computing_structure_solution 'SHELXS-97 (Sheldrick, 1990)'
_diffrn_ambient_temperature 113(2)
_diffrn_detector_area_resol_mean 5.814
_diffrn_measured_fraction_theta_full 0.994
_diffrn_measured_fraction_theta_max 0.994
_diffrn_measurement_device_type 'Rigaku XtaLAB P200'
_diffrn_measurement_method '\w and \f scans'
_diffrn_radiation_monochromator multilayer
_diffrn_radiation_source 'rotating anode'
_diffrn_radiation_type MoK\a
_diffrn_radiation_wavelength 0.71073
_diffrn_reflns_av_R_equivalents 0.0237
_diffrn_reflns_av_sigmaI/netI 0.0100
_diffrn_reflns_limit_h_max 17
_diffrn_reflns_limit_h_min -17
_diffrn_reflns_limit_k_max 15
_diffrn_reflns_limit_k_min -15
_diffrn_reflns_limit_l_max 29
_diffrn_reflns_limit_l_min -29
_diffrn_reflns_number 45028
_diffrn_reflns_theta_full 27.62
_diffrn_reflns_theta_max 27.62
_diffrn_reflns_theta_min 3.04
_diffrn_standards_decay_% 0
_diffrn_standards_interval_count 0
_diffrn_standards_interval_time 0
_diffrn_standards_number 0
_exptl_absorpt_coefficient_mu 0.081
_exptl_absorpt_correction_T_max 0.9903
_exptl_absorpt_correction_T_min 0.9839
_exptl_absorpt_correction_type multi-scan
_exptl_absorpt_process_details 'REQAB (Rigaku, 1998)'
_exptl_crystal_colour Colorless
_exptl_crystal_density_diffrn 1.309
_exptl_crystal_density_method 'not measured'
_exptl_crystal_description Prism
_exptl_crystal_F_000 1568
_exptl_crystal_size_max 0.20
_exptl_crystal_size_mid 0.18
_exptl_crystal_size_min 0.12
_refine_diff_density_max 0.337
_refine_diff_density_min -0.251
_refine_diff_density_rms 0.041
_refine_ls_extinction_method none
_refine_ls_goodness_of_fit_ref 1.069
_refine_ls_hydrogen_treatment constr
_refine_ls_matrix_type full
_refine_ls_number_parameters 254
_refine_ls_number_reflns 4327
_refine_ls_number_restraints 0
_refine_ls_restrained_S_all 1.069
_refine_ls_R_factor_all 0.0377
_refine_ls_R_factor_gt 0.0343
_refine_ls_shift/su_max 0.001
_refine_ls_shift/su_mean 0.000
_refine_ls_structure_factor_coef Fsqd
_refine_ls_weighting_details 'calc w=1/[\s^2^(Fo^2^)+(0.0481P)^2^+1.3751P] where P=(Fo^2^+2Fc^2^)/3'
_refine_ls_weighting_scheme calc
_refine_ls_wR_factor_gt 0.0915
_refine_ls_wR_factor_ref 0.0934
_reflns_number_gt 3877
_reflns_number_total 4327
_reflns_threshold_expression >2sigma(I)
_cod_data_source_file c6ra27767e2.cif
_cod_data_source_block m20160920e1
_cod_depositor_comments
;
The following automatic conversions were performed:

'_symmetry_cell_setting' value 'Orthorhombic' changed to
'orthorhombic' according to
/usr/data/users/saulius/crontab/automatic-downloads/rss-feeds/RSC/lib/dictionaries/cif_core.dic
dictionary named 'cif_core.dic' version 2.4.2 from 2011-04-26.

'_exptl_absorpt_correction_type' value 'MULTI-SCAN' changed to
'multi-scan' according to
/usr/data/users/saulius/crontab/automatic-downloads/rss-feeds/RSC/lib/dictionaries/cif_core.dic
dictionary named 'cif_core.dic' version 2.4.2 from 2011-04-26.

'_refine_ls_hydrogen_treatment' value 'CONSTR' changed to 'constr'
according to
/usr/data/users/saulius/crontab/automatic-downloads/rss-feeds/RSC/lib/dictionaries/cif_core.dic
dictionary named 'cif_core.dic' version 2.4.2 from 2011-04-26.

Automatic conversion script
Id: cif_fix_values 4268 2015-11-12 08:31:59Z antanas 
;
_cod_original_sg_symbol_H-M Pbca
_cod_database_code 7227604

loop_
_symmetry_equiv_pos_as_xyz
'x, y, z'
'-x+1/2, -y, z+1/2'
'x+1/2, -y+1/2, -z'
'-x, y+1/2, -z+1/2'
'-x, -y, -z'
'x-1/2, y, -z-1/2'
'-x-1/2, y-1/2, z'
'x, -y-1/2, z-1/2'

loop_
_atom_site_label
_atom_site_type_symbol
_atom_site_fract_x
_atom_site_fract_y
_atom_site_fract_z
_atom_site_U_iso_or_equiv
_atom_site_adp_type
_atom_site_occupancy
_atom_site_symmetry_multiplicity
_atom_site_calc_flag
_atom_site_refinement_flags
O1 O 0.31561(6) -0.03430(6) 0.48531(3) 0.02228(17) Uani 1 1 d .
N1 N 0.21819(6) 0.05431(7) 0.42065(4) 0.01382(17) Uani 1 1 d .
N2 N 0.16685(6) 0.14973(7) 0.40832(3) 0.01343(17) Uani 1 1 d .
N3 N 0.19865(6) -0.01193(7) 0.32284(3) 0.01276(17) Uani 1 1 d .
C1 C 0.28701(8) 0.15678(9) 0.50404(4) 0.0192(2) Uani 1 1 d .
H1A H 0.3319 0.1451 0.5372 0.029 Uiso 1 1 calc R
H1B H 0.2214 0.1802 0.5183 0.029 Uiso 1 1 calc R
H1C H 0.3148 0.2136 0.4786 0.029 Uiso 1 1 calc R
C2 C 0.27619(7) 0.05169(8) 0.47047(4) 0.0154(2) Uani 1 1 d .
C3 C 0.20684(7) -0.04397(8) 0.38382(4) 0.01336(19) Uani 1 1 d .
H3 H 0.2687 -0.0891 0.3881 0.016 Uiso 1 1 calc R
C4 C 0.11872(7) -0.11479(8) 0.40213(4) 0.01429(19) Uani 1 1 d .
C5 C 0.06851(7) -0.09959(8) 0.45458(4) 0.0166(2) Uani 1 1 d .
H5 H 0.0858 -0.0397 0.4791 0.020 Uiso 1 1 calc R
C6 C -0.00687(8) -0.17162(9) 0.47140(5) 0.0199(2) Uani 1 1 d .
H6 H -0.0404 -0.1608 0.5074 0.024 Uiso 1 1 calc R
C7 C -0.03339(8) -0.25923(9) 0.43594(5) 0.0219(2) Uani 1 1 d .
H7 H -0.0844 -0.3086 0.4476 0.026 Uiso 1 1 calc R
C8 C 0.01573(9) -0.27378(9) 0.38309(5) 0.0225(2) Uani 1 1 d .
H8 H -0.0024 -0.3329 0.3583 0.027 Uiso 1 1 calc R
C9 C 0.09124(8) -0.20225(8) 0.36646(4) 0.0185(2) Uani 1 1 d .
H9 H 0.1245 -0.2131 0.3304 0.022 Uiso 1 1 calc R
C10 C 0.29369(7) 0.03842(8) 0.30292(4) 0.0156(2) Uani 1 1 d .
H10A H 0.3498 -0.0103 0.3138 0.019 Uiso 1 1 calc R
H10B H 0.3033 0.1092 0.3233 0.019 Uiso 1 1 calc R
C11 C 0.29636(7) 0.05808(8) 0.23798(4) 0.0152(2) Uani 1 1 d .
C12 C 0.33037(8) -0.02347(9) 0.20030(5) 0.0195(2) Uani 1 1 d .
H12 H 0.3505 -0.0924 0.2156 0.023 Uiso 1 1 calc R
C13 C 0.33509(8) -0.00488(10) 0.14050(5) 0.0255(2) Uani 1 1 d .
H13 H 0.3592 -0.0607 0.1153 0.031 Uiso 1 1 calc R
C14 C 0.30468(9) 0.09507(11) 0.11765(5) 0.0270(3) Uani 1 1 d .
H14 H 0.3070 0.1073 0.0768 0.032 Uiso 1 1 calc R
C15 C 0.27098(9) 0.17696(10) 0.15459(5) 0.0253(2) Uani 1 1 d .
H15 H 0.2502 0.2455 0.1391 0.030 Uiso 1 1 calc R
C16 C 0.26756(8) 0.15870(9) 0.21443(5) 0.0196(2) Uani 1 1 d .
H16 H 0.2453 0.2156 0.2396 0.023 Uiso 1 1 calc R
C17 C 0.11303(7) 0.06243(8) 0.31650(4) 0.01314(18) Uani 1 1 d .
H17A H 0.0505 0.0202 0.3212 0.016 Uiso 1 1 calc R
H17B H 0.1133 0.0941 0.2768 0.016 Uiso 1 1 calc R
C18 C 0.11539(7) 0.15439(8) 0.36079(4) 0.01289(18) Uani 1 1 d .
C19 C 0.05516(7) 0.25521(8) 0.35186(4) 0.01346(19) Uani 1 1 d .
C20 C 0.00489(8) 0.27530(8) 0.29952(4) 0.0179(2) Uani 1 1 d .
H20 H 0.0118 0.2254 0.2680 0.021 Uiso 1 1 calc R
C21 C -0.05514(8) 0.36777(9) 0.29316(5) 0.0202(2) Uani 1 1 d .
H21 H -0.0889 0.3804 0.2574 0.024 Uiso 1 1 calc R
C22 C -0.06591(8) 0.44141(8) 0.33866(5) 0.0193(2) Uani 1 1 d .
H22 H -0.1077 0.5038 0.3344 0.023 Uiso 1 1 calc R
C23 C -0.01510(8) 0.42357(8) 0.39074(4) 0.0180(2) Uani 1 1 d .
H23 H -0.0213 0.4746 0.4218 0.022 Uiso 1 1 calc R
C24 C 0.04457(7) 0.33134(8) 0.39726(4) 0.01549(19) Uani 1 1 d .
H24 H 0.0787 0.3196 0.4330 0.019 Uiso 1 1 calc R

loop_
_atom_site_aniso_label
_atom_site_aniso_U_11
_atom_site_aniso_U_22
_atom_site_aniso_U_33
_atom_site_aniso_U_23
_atom_site_aniso_U_13
_atom_site_aniso_U_12
O1 0.0262(4) 0.0239(4) 0.0168(4) 0.0019(3) -0.0032(3) 0.0087(3)
N1 0.0156(4) 0.0126(4) 0.0133(4) 0.0006(3) -0.0018(3) 0.0015(3)
N2 0.0132(4) 0.0122(4) 0.0149(4) 0.0014(3) 0.0002(3) 0.0009(3)
N3 0.0121(4) 0.0139(4) 0.0123(4) 0.0009(3) 0.0005(3) 0.0002(3)
C1 0.0184(5) 0.0229(5) 0.0161(4) -0.0018(4) -0.0040(4) -0.0005(4)
C2 0.0131(4) 0.0201(5) 0.0130(4) 0.0016(4) 0.0006(3) 0.0007(3)
C3 0.0150(4) 0.0120(4) 0.0131(4) 0.0000(3) 0.0005(3) 0.0016(3)
C4 0.0153(4) 0.0119(4) 0.0157(4) 0.0028(3) 0.0003(3) 0.0022(3)
C5 0.0187(4) 0.0147(4) 0.0165(4) 0.0007(4) 0.0011(4) 0.0023(4)
C6 0.0202(5) 0.0192(5) 0.0203(5) 0.0035(4) 0.0061(4) 0.0027(4)
C7 0.0207(5) 0.0168(5) 0.0281(5) 0.0046(4) 0.0040(4) -0.0020(4)
C8 0.0283(6) 0.0149(5) 0.0244(5) -0.0009(4) 0.0009(4) -0.0036(4)
C9 0.0243(5) 0.0145(5) 0.0167(5) 0.0001(4) 0.0036(4) 0.0007(4)
C10 0.0131(4) 0.0188(5) 0.0147(4) 0.0007(4) 0.0002(3) -0.0022(4)
C11 0.0116(4) 0.0187(5) 0.0154(5) 0.0007(4) 0.0002(3) -0.0034(3)
C12 0.0165(5) 0.0211(5) 0.0208(5) -0.0013(4) 0.0017(4) -0.0002(4)
C13 0.0230(5) 0.0335(6) 0.0198(5) -0.0077(4) 0.0043(4) -0.0030(5)
C14 0.0276(6) 0.0397(7) 0.0138(5) 0.0026(4) 0.0010(4) -0.0091(5)
C15 0.0286(6) 0.0252(6) 0.0222(5) 0.0076(4) -0.0031(4) -0.0054(4)
C16 0.0212(5) 0.0181(5) 0.0195(5) 0.0008(4) 0.0002(4) -0.0028(4)
C17 0.0131(4) 0.0135(4) 0.0129(4) 0.0002(3) -0.0011(3) 0.0005(3)
C18 0.0125(4) 0.0130(4) 0.0132(4) 0.0009(3) 0.0012(3) -0.0014(3)
C19 0.0117(4) 0.0126(4) 0.0161(4) 0.0021(3) 0.0004(3) -0.0014(3)
C20 0.0195(5) 0.0161(5) 0.0180(5) -0.0004(4) -0.0036(4) 0.0002(4)
C21 0.0193(5) 0.0176(5) 0.0237(5) 0.0037(4) -0.0071(4) -0.0001(4)
C22 0.0140(4) 0.0138(5) 0.0303(5) 0.0038(4) -0.0003(4) 0.0009(4)
C23 0.0189(5) 0.0137(5) 0.0213(5) -0.0004(4) 0.0041(4) -0.0003(4)
C24 0.0162(4) 0.0150(5) 0.0153(4) 0.0016(3) 0.0013(3) -0.0008(4)

loop_
_atom_type_symbol
_atom_type_description
_atom_type_scat_dispersion_real
_atom_type_scat_dispersion_imag
_atom_type_scat_source
C C 0.0033 0.0016 'International Tables Vol C Tables 4.2.6.8 and 6.1.1.4'
H H 0.0000 0.0000 'International Tables Vol C Tables 4.2.6.8 and 6.1.1.4'
N N 0.0061 0.0033 'International Tables Vol C Tables 4.2.6.8 and 6.1.1.4'
O O 0.0106 0.0060 'International Tables Vol C Tables 4.2.6.8 and 6.1.1.4'

loop_
_geom_angle_atom_site_label_1
_geom_angle_atom_site_label_2
_geom_angle_atom_site_label_3
_geom_angle
N2 N1 C2 117.96(8)
N2 N1 C3 121.05(8)
C2 N1 C3 120.89(8)
C18 N2 N1 118.43(8)
C3 N3 C17 108.61(7)
C3 N3 C10 109.99(7)
C17 N3 C10 112.58(7)
C2 C1 H1A 109.5
C2 C1 H1B 109.5
H1A C1 H1B 109.5
C2 C1 H1C 109.5
H1A C1 H1C 109.5
H1B C1 H1C 109.5
O1 C2 N1 119.54(9)
O1 C2 C1 123.16(9)
N1 C2 C1 117.30(8)
N3 C3 N1 109.92(8)
N3 C3 C4 111.03(8)
N1 C3 C4 112.50(8)
N3 C3 H3 107.7
N1 C3 H3 107.7
C4 C3 H3 107.7
C5 C4 C9 118.84(9)
C5 C4 C3 122.58(9)
C9 C4 C3 118.47(9)
C4 C5 C6 120.43(9)
C4 C5 H5 119.8
C6 C5 H5 119.8
C7 C6 C5 120.50(10)
C7 C6 H6 119.7
C5 C6 H6 119.7
C6 C7 C8 119.21(10)
C6 C7 H7 120.4
C8 C7 H7 120.4
C9 C8 C7 120.27(10)
C9 C8 H8 119.9
C7 C8 H8 119.9
C8 C9 C4 120.74(10)
C8 C9 H9 119.6
C4 C9 H9 119.6
N3 C10 C11 112.93(8)
N3 C10 H10A 109.0
C11 C10 H10A 109.0
N3 C10 H10B 109.0
C11 C10 H10B 109.0
H10A C10 H10B 107.8
C12 C11 C16 118.48(9)
C12 C11 C10 120.47(9)
C16 C11 C10 121.03(9)
C13 C12 C11 120.69(10)
C13 C12 H12 119.7
C11 C12 H12 119.7
C14 C13 C12 120.14(10)
C14 C13 H13 119.9
C12 C13 H13 119.9
C15 C14 C13 119.80(10)
C15 C14 H14 120.1
C13 C14 H14 120.1
C14 C15 C16 119.96(11)
C14 C15 H15 120.0
C16 C15 H15 120.0
C15 C16 C11 120.92(10)
C15 C16 H16 119.5
C11 C16 H16 119.5
N3 C17 C18 111.97(8)
N3 C17 H17A 109.2
C18 C17 H17A 109.2
N3 C17 H17B 109.2
C18 C17 H17B 109.2
H17A C17 H17B 107.9
N2 C18 C19 116.30(8)
N2 C18 C17 123.08(8)
C19 C18 C17 120.60(8)
C20 C19 C24 118.26(9)
C20 C19 C18 121.68(9)
C24 C19 C18 120.01(9)
C21 C20 C19 120.65(9)
C21 C20 H20 119.7
C19 C20 H20 119.7
C22 C21 C20 120.39(10)
C22 C21 H21 119.8
C20 C21 H21 119.8
C21 C22 C23 119.68(9)
C21 C22 H22 120.2
C23 C22 H22 120.2
C24 C23 C22 120.05(9)
C24 C23 H23 120.0
C22 C23 H23 120.0
C23 C24 C19 120.94(9)
C23 C24 H24 119.5
C19 C24 H24 119.5

loop_
_geom_bond_atom_site_label_1
_geom_bond_atom_site_label_2
_geom_bond_distance
O1 C2 1.2223(13)
N1 N2 1.3808(11)
N1 C2 1.3833(12)
N1 C3 1.4743(12)
N2 C18 1.2920(12)
N3 C3 1.4576(12)
N3 C17 1.4694(12)
N3 C10 1.4858(12)
C1 C2 1.5020(14)
C1 H1A 0.9800
C1 H1B 0.9800
C1 H1C 0.9800
C3 C4 1.5219(13)
C3 H3 1.0000
C4 C5 1.3917(13)
C4 C9 1.3939(14)
C5 C6 1.3930(14)
C5 H5 0.9500
C6 C7 1.3893(16)
C6 H6 0.9500
C7 C8 1.3916(16)
C7 H7 0.9500
C8 C9 1.3892(15)
C8 H8 0.9500
C9 H9 0.9500
C10 C11 1.5105(13)
C10 H10A 0.9900
C10 H10B 0.9900
C11 C12 1.3944(14)
C11 C16 1.3950(14)
C12 C13 1.3927(15)
C12 H12 0.9500
C13 C14 1.3879(18)
C13 H13 0.9500
C14 C15 1.3855(17)
C14 H14 0.9500
C15 C16 1.3925(15)
C15 H15 0.9500
C16 H16 0.9500
C17 C18 1.5139(13)
C17 H17A 0.9900
C17 H17B 0.9900
C18 C19 1.4846(13)
C19 C20 1.3993(13)
C19 C24 1.4029(14)
C20 C21 1.3926(14)
C20 H20 0.9500
C21 C22 1.3849(15)
C21 H21 0.9500
C22 C23 1.3931(15)
C22 H22 0.9500
C23 C24 1.3877(14)
C23 H23 0.9500
C24 H24 0.9500

loop_
_geom_torsion_atom_site_label_1
_geom_torsion_atom_site_label_2
_geom_torsion_atom_site_label_3
_geom_torsion_atom_site_label_4
_geom_torsion
C2 N1 N2 C18 177.51(8)
C3 N1 N2 C18 -6.11(13)
N2 N1 C2 O1 173.71(9)
C3 N1 C2 O1 -2.68(14)
N2 N1 C2 C1 -6.07(13)
C3 N1 C2 C1 177.54(8)
C17 N3 C3 N1 -57.95(9)
C10 N3 C3 N1 65.66(9)
C17 N3 C3 C4 67.18(9)
C10 N3 C3 C4 -169.21(8)
N2 N1 C3 N3 37.86(11)
C2 N1 C3 N3 -145.86(8)
N2 N1 C3 C4 -86.42(10)
C2 N1 C3 C4 89.85(10)
N3 C3 C4 C5 -136.00(9)
N1 C3 C4 C5 -12.33(13)
N3 C3 C4 C9 47.90(11)
N1 C3 C4 C9 171.57(8)
C9 C4 C5 C6 0.92(14)
C3 C4 C5 C6 -175.17(9)
C4 C5 C6 C7 -0.38(15)
C5 C6 C7 C8 -0.50(16)
C6 C7 C8 C9 0.83(16)
C7 C8 C9 C4 -0.28(16)
C5 C4 C9 C8 -0.60(15)
C3 C4 C9 C8 175.65(9)
C3 N3 C10 C11 171.32(8)
C17 N3 C10 C11 -67.41(10)
N3 C10 C11 C12 -88.48(11)
N3 C10 C11 C16 93.24(11)
C16 C11 C12 C13 -0.22(15)
C10 C11 C12 C13 -178.55(9)
C11 C12 C13 C14 -0.79(16)
C12 C13 C14 C15 0.96(17)
C13 C14 C15 C16 -0.12(17)
C14 C15 C16 C11 -0.91(17)
C12 C11 C16 C15 1.07(15)
C10 C11 C16 C15 179.39(9)
C3 N3 C17 C18 49.78(10)
C10 N3 C17 C18 -72.28(10)
N1 N2 C18 C19 175.27(8)
N1 N2 C18 C17 -3.27(13)
N3 C17 C18 N2 -19.70(12)
N3 C17 C18 C19 161.83(8)
N2 C18 C19 C20 173.02(9)
C17 C18 C19 C20 -8.40(13)
N2 C18 C19 C24 -9.32(13)
C17 C18 C19 C24 169.26(8)
C24 C19 C20 C21 -0.89(14)
C18 C19 C20 C21 176.81(9)
C19 C20 C21 C22 0.05(16)
C20 C21 C22 C23 0.99(16)
C21 C22 C23 C24 -1.15(15)
C22 C23 C24 C19 0.29(15)
C20 C19 C24 C23 0.73(14)
C18 C19 C24 C23 -177.02(9)
